data_4348131
loop_
_publ_author_name
'Dash, Subhashree P.'
'Roy, Satabdi'
'Mohanty, Monalisa'
'Carvalho, M Fernanda N N'
'Kuznetsov, Maxim L.'
'Pessoa, Jo\~ao Costa'
'Kumar, Amit'
'Patil, Yogesh P.'
'Crochet, Aur\'elien'
'Dinda, Rupam'

_publ_section_title
;
 Versatile Reactivity and Theoretical Evaluation of Mono- and Dinuclear
 Oxidovanadium(V) Compounds of Aroylazines: Electrogeneration of
 Mixed-Valence Divanadium(IV,V) Complexes.
;
_journal_issue 17
_journal_name_full 'Inorganic chemistry'
_journal_page_first 8407
_journal_page_last 8421
_journal_paper_doi 10.1021/acs.inorgchem.6b01001
_journal_volume 55
_journal_year 2016
_chemical_formula_sum 'C21 H20 N3 O4 V'
_chemical_formula_weight 429.34
_space_group_crystal_system monoclinic
_space_group_IT_number 14
_space_group_name_Hall '-P 2yn'
_space_group_name_H-M_alt 'P 1 21/n 1'
_atom_sites_solution_hydrogens mixed
_audit_creation_method SHELXL-2014/7
_cell_angle_alpha 90
_cell_angle_beta 92.716(16)
_cell_angle_gamma 90
_cell_formula_units_Z 4
_cell_length_a 10.305(2)
_cell_length_b 10.502(2)
_cell_length_c 18.603(3)
_cell_measurement_reflns_used 6846
_cell_measurement_temperature 200(2)
_cell_measurement_theta_max 23.71
_cell_measurement_theta_min 2.19
_cell_volume 2011.0(6)
_computing_structure_refinement 'SHELXL-2014/7 (Sheldrick, 2014)'
_diffrn_ambient_temperature 200(2)
_diffrn_detector_area_resol_mean 6.67
_diffrn_measured_fraction_theta_full 1.000
_diffrn_measured_fraction_theta_max 1.000
_diffrn_measurement_device_type 'STOE IPDS 2'
_diffrn_measurement_method 'rotation method'
_diffrn_radiation_monochromator graphite
_diffrn_radiation_probe x-ray
_diffrn_radiation_type MoK\a
_diffrn_radiation_wavelength 0.71073
_diffrn_reflns_av_R_equivalents 0.1342
_diffrn_reflns_av_unetI/netI 0.0741
_diffrn_reflns_Laue_measured_fraction_full 1.000
_diffrn_reflns_Laue_measured_fraction_max 1.000
_diffrn_reflns_limit_h_max 12
_diffrn_reflns_limit_h_min -12
_diffrn_reflns_limit_k_max 12
_diffrn_reflns_limit_k_min -12
_diffrn_reflns_limit_l_max 22
_diffrn_reflns_limit_l_min -22
_diffrn_reflns_number 25250
_diffrn_reflns_point_group_measured_fraction_full 1.000
_diffrn_reflns_point_group_measured_fraction_max 1.000
_diffrn_reflns_theta_full 24.995
_diffrn_reflns_theta_max 24.995
_diffrn_reflns_theta_min 2.192
_diffrn_source 'fine-focus sealed tube'
_exptl_absorpt_coefficient_mu 0.526
_exptl_absorpt_correction_T_max 0.8610
_exptl_absorpt_correction_T_min 0.6689
_exptl_absorpt_correction_type integration
_exptl_absorpt_process_details
;
Stoe & Cie (2002). X-SHAPE. Stoe & Cie, Darmstadt, Germany
;
_exptl_crystal_colour black
_exptl_crystal_density_diffrn 1.418
_exptl_crystal_description needle
_exptl_crystal_F_000 888
_exptl_crystal_size_max 0.370
_exptl_crystal_size_mid 0.180
_exptl_crystal_size_min 0.060
_refine_diff_density_max 0.257
_refine_diff_density_min -0.365
_refine_diff_density_rms 0.051
_refine_ls_extinction_coef 0.0070(12)
_refine_ls_extinction_expression Fc^*^=kFc[1+0.001xFc^2^\l^3^/sin(2\q)]^-1/4^
_refine_ls_extinction_method 'SHELXL-2014/7 (Sheldrick 2014'
_refine_ls_goodness_of_fit_ref 0.920
_refine_ls_hydrogen_treatment constr
_refine_ls_matrix_type full
_refine_ls_number_parameters 265
_refine_ls_number_reflns 3549
_refine_ls_number_restraints 0
_refine_ls_restrained_S_all 0.920
_refine_ls_R_factor_all 0.1224
_refine_ls_R_factor_gt 0.0497
_refine_ls_shift/su_max 0.000
_refine_ls_shift/su_mean 0.000
_refine_ls_structure_factor_coef Fsqd
_refine_ls_weighting_details 'w=1/[\s^2^(Fo^2^)+(0.0730P)^2^] where P=(Fo^2^+2Fc^2^)/3'
_refine_ls_weighting_scheme calc
_refine_ls_wR_factor_gt 0.1164
_refine_ls_wR_factor_ref 0.1521
_reflns_Friedel_coverage 0.000
_reflns_number_gt 1625
_reflns_number_total 3549
_reflns_threshold_expression 'I > 2\s(I)'
_cod_data_source_file ic6b01001_si_004.cif
_cod_data_source_block SD-45
_cod_original_sg_symbol_H-M 'P 21/n'
_cod_database_code 4348131
_shelx_shelxl_version_number 2014/7
_shelx_space_group_comment
;
The symmetry employed for this shelxl refinement is uniquely defined
by the following loop, which should always be used as a source of
symmetry information in preference to the above space-group names.
They are only intended as comments.
;
_shelx_estimated_absorpt_t_min 0.829
_shelx_estimated_absorpt_t_max 0.969

loop_
_space_group_symop_operation_xyz
'x, y, z'
'-x+1/2, y+1/2, -z+1/2'
'-x, -y, -z'
'x-1/2, -y-1/2, z-1/2'

loop_
_atom_site_label
_atom_site_type_symbol
_atom_site_fract_x
_atom_site_fract_y
_atom_site_fract_z
_atom_site_U_iso_or_equiv
_atom_site_adp_type
_atom_site_occupancy
_atom_site_site_symmetry_order
_atom_site_calc_flag
_atom_site_refinement_flags_posn
_atom_site_refinement_flags_adp
V1 V 0.07403(8) 0.76109(7) 0.44422(4) 0.0823(3) Uani 1 1 d . .
O1 O 0.0508(3) 0.8528(3) 0.52501(15) 0.0736(8) Uani 1 1 d . .
O2 O 0.0449(3) 0.7711(3) 0.34293(16) 0.0863(9) Uani 1 1 d . .
O3 O 0.1981(4) 0.6759(3) 0.4587(2) 0.1198(13) Uani 1 1 d . .
O4 O -0.0625(5) 0.6691(4) 0.4485(2) 0.1497(19) Uani 1 1 d . .
N1 N 0.1697(3) 0.9266(3) 0.41416(19) 0.0662(9) Uani 1 1 d . .
N2 N 0.1656(3) 0.9529(3) 0.34055(19) 0.0695(9) Uani 1 1 d . .
N3 N 0.2307(4) 1.0364(4) 0.2080(2) 0.0953(12) Uani 1 1 d . .
H3A H 0.2851 1.0900 0.1814 0.114 Uiso 1 1 d R U
H3B H 0.2421 1.0320 0.2590 0.114 Uiso 1 1 d R U
C1 C 0.1374(4) 0.9215(4) 0.5650(2) 0.0683(11) Uani 1 1 d . .
C2 C 0.1239(5) 0.9193(5) 0.6402(3) 0.0813(12) Uani 1 1 d . .
H2 H 0.0596 0.8698 0.6598 0.098 Uiso 1 1 calc R U
C3 C 0.2051(5) 0.9897(5) 0.6835(3) 0.0881(14) Uani 1 1 d . .
H3 H 0.1941 0.9899 0.7328 0.106 Uiso 1 1 calc R U
C4 C 0.3062(5) 1.0629(4) 0.6555(3) 0.0806(13) Uani 1 1 d . .
C5 C 0.3933(6) 1.1304(6) 0.7021(3) 0.1068(17) Uani 1 1 d . .
H5 H 0.3793 1.1325 0.7511 0.128 Uiso 1 1 calc R U
C6 C 0.4967(6) 1.1920(6) 0.6768(4) 0.1147(19) Uani 1 1 d . .
H6 H 0.5526 1.2372 0.7081 0.138 Uiso 1 1 calc R U
C7 C 0.5190(5) 1.1875(5) 0.6043(3) 0.0925(15) Uani 1 1 d . .
H7 H 0.5917 1.2278 0.5872 0.111 Uiso 1 1 calc R U
C8 C 0.4348(4) 1.1239(4) 0.5566(3) 0.0797(12) Uani 1 1 d . .
H8 H 0.4522 1.1216 0.5080 0.096 Uiso 1 1 calc R U
C9 C 0.3229(4) 1.0623(4) 0.5804(2) 0.0709(11) Uani 1 1 d . .
C10 C 0.2298(4) 0.9967(4) 0.5334(2) 0.0641(10) Uani 1 1 d . .
C21 C 0.2609(5) 1.1393(4) 0.4220(3) 0.0833(13) Uani 1 1 d . .
H21A H 0.3369 1.1260 0.3950 0.125 Uiso 1 1 calc R U
H21B H 0.2793 1.2017 0.4588 0.125 Uiso 1 1 calc R U
H21C H 0.1910 1.1688 0.3903 0.125 Uiso 1 1 calc R U
C11 C 0.2225(4) 1.0159(4) 0.4563(2) 0.0649(10) Uani 1 1 d . .
C12 C 0.0984(4) 0.8648(4) 0.3059(2) 0.0725(11) Uani 1 1 d . .
C13 C 0.0721(4) 0.8692(4) 0.2285(2) 0.0690(11) Uani 1 1 d . .
C14 C 0.1363(4) 0.9532(4) 0.1834(2) 0.0740(12) Uani 1 1 d . .
C15 C 0.0991(5) 0.9527(4) 0.1095(3) 0.0840(13) Uani 1 1 d . .
H15 H 0.1412 1.0068 0.0785 0.101 Uiso 1 1 calc R U
C16 C 0.0034(5) 0.8752(5) 0.0824(3) 0.0895(14) Uani 1 1 d . .
H16 H -0.0205 0.8786 0.0336 0.107 Uiso 1 1 calc R U
C17 C -0.0587(5) 0.7915(5) 0.1264(3) 0.0885(14) Uani 1 1 d . .
H17 H -0.1238 0.7380 0.1076 0.106 Uiso 1 1 calc R U
C18 C -0.0230(4) 0.7884(4) 0.1981(3) 0.0804(12) Uani 1 1 d . .
H18 H -0.0634 0.7306 0.2276 0.096 Uiso 1 1 calc R U
C19 C -0.1630(11) 0.5956(9) 0.4242(6) 0.187(4) Uani 1 1 d . .
H19A H -0.2107 0.5668 0.4649 0.224 Uiso 1 1 calc R U
H19B H -0.2214 0.6466 0.3936 0.224 Uiso 1 1 calc R U
C20 C -0.1265(16) 0.4986(12) 0.3887(5) 0.281(8) Uani 1 1 d . .
H20A H -0.0795 0.5264 0.3482 0.337 Uiso 1 1 calc R U
H20B H -0.2012 0.4506 0.3721 0.337 Uiso 1 1 calc R U
H20C H -0.0712 0.4460 0.4193 0.337 Uiso 1 1 calc R U

loop_
_atom_site_aniso_label
_atom_site_aniso_U_11
_atom_site_aniso_U_22
_atom_site_aniso_U_33
_atom_site_aniso_U_23
_atom_site_aniso_U_13
_atom_site_aniso_U_12
V1 0.0993(6) 0.0674(5) 0.0814(6) 0.0014(4) 0.0170(4) -0.0153(4)
O1 0.0653(17) 0.0808(18) 0.0756(19) 0.0020(14) 0.0114(14) -0.0083(15)
O2 0.107(2) 0.0775(18) 0.0756(19) 0.0009(15) 0.0120(16) -0.0302(17)
O3 0.155(3) 0.080(2) 0.129(3) 0.025(2) 0.049(2) 0.038(2)
O4 0.204(4) 0.150(3) 0.099(3) -0.023(2) 0.040(3) -0.130(4)
N1 0.062(2) 0.0655(19) 0.071(2) 0.0009(17) 0.0047(16) -0.0003(17)
N2 0.069(2) 0.071(2) 0.069(2) 0.0017(17) 0.0084(17) -0.0076(18)
N3 0.099(3) 0.101(3) 0.086(3) 0.016(2) 0.004(2) -0.032(2)
C1 0.060(2) 0.071(2) 0.075(3) 0.004(2) 0.006(2) 0.006(2)
C2 0.076(3) 0.092(3) 0.076(3) 0.003(3) 0.013(2) 0.001(3)
C3 0.093(4) 0.102(3) 0.069(3) 0.003(3) 0.001(3) 0.008(3)
C4 0.075(3) 0.084(3) 0.083(4) -0.004(2) -0.002(3) 0.002(2)
C5 0.109(4) 0.119(4) 0.090(4) -0.008(3) -0.019(3) -0.010(4)
C6 0.108(5) 0.125(5) 0.108(5) -0.003(4) -0.027(4) -0.022(4)
C7 0.074(3) 0.086(3) 0.116(5) -0.003(3) -0.010(3) -0.007(3)
C8 0.065(3) 0.077(3) 0.097(3) -0.004(3) 0.000(2) -0.003(2)
C9 0.067(3) 0.070(2) 0.076(3) -0.005(2) 0.002(2) 0.003(2)
C10 0.064(2) 0.057(2) 0.072(3) 0.0007(19) 0.001(2) 0.006(2)
C21 0.089(3) 0.073(3) 0.088(3) 0.008(2) -0.002(2) -0.017(2)
C11 0.060(2) 0.063(2) 0.072(3) 0.001(2) 0.005(2) -0.001(2)
C12 0.068(3) 0.069(3) 0.081(3) 0.000(2) 0.012(2) -0.010(2)
C13 0.067(3) 0.068(2) 0.072(3) 0.000(2) 0.004(2) 0.000(2)
C14 0.077(3) 0.064(2) 0.081(3) -0.003(2) 0.002(2) 0.002(2)
C15 0.102(4) 0.075(3) 0.076(3) 0.005(2) 0.004(3) 0.005(3)
C16 0.103(4) 0.077(3) 0.087(3) -0.004(3) -0.009(3) 0.009(3)
C17 0.086(3) 0.089(3) 0.090(4) -0.015(3) -0.007(3) 0.001(3)
C18 0.081(3) 0.079(3) 0.082(3) -0.008(2) 0.005(2) -0.009(2)
C19 0.237(11) 0.127(7) 0.199(10) -0.016(6) 0.035(8) -0.017(7)
C20 0.49(2) 0.225(12) 0.135(8) -0.027(8) 0.065(10) -0.196(14)

loop_
_atom_type_symbol
_atom_type_description
_atom_type_scat_dispersion_real
_atom_type_scat_dispersion_imag
_atom_type_scat_source
C C 0.0033 0.0016 'International Tables Vol C Tables 4.2.6.8 and 6.1.1.4'
H H 0.0000 0.0000 'International Tables Vol C Tables 4.2.6.8 and 6.1.1.4'
N N 0.0061 0.0033 'International Tables Vol C Tables 4.2.6.8 and 6.1.1.4'
O O 0.0106 0.0060 'International Tables Vol C Tables 4.2.6.8 and 6.1.1.4'
V V 0.3005 0.5294 'International Tables Vol C Tables 4.2.6.8 and 6.1.1.4'

loop_
_geom_angle_atom_site_label_1
_geom_angle_atom_site_label_2
_geom_angle_atom_site_label_3
_geom_angle
O3 V1 O4 109.5(2)
O3 V1 O1 107.37(18)
O4 V1 O1 96.89(17)
O3 V1 O2 106.93(18)
O4 V1 O2 89.20(16)
O1 V1 O2 140.73(14)
O3 V1 N1 97.45(17)
O4 V1 N1 151.9(2)
O1 V1 N1 82.08(13)
O2 V1 N1 75.06(13)
C1 O1 V1 129.4(3)
C12 O2 V1 120.3(3)
C19 O4 V1 157.6(5)
C11 N1 N2 115.7(3)
C11 N1 V1 128.2(3)
N2 N1 V1 115.8(2)
C12 N2 N1 109.6(3)
C14 N3 H3A 129.1
C14 N3 H3B 110.8
H3A N3 H3B 120.1
O1 C1 C10 121.5(4)
O1 C1 C2 116.4(4)
C10 C1 C2 122.0(4)
C3 C2 C1 119.5(5)
C3 C2 H2 120.2
C1 C2 H2 120.2
C2 C3 C4 121.6(5)
C2 C3 H3 119.2
C4 C3 H3 119.2
C5 C4 C3 120.5(5)
C5 C4 C9 120.3(5)
C3 C4 C9 119.1(4)
C6 C5 C4 121.2(6)
C6 C5 H5 119.4
C4 C5 H5 119.4
C5 C6 C7 119.6(5)
C5 C6 H6 120.2
C7 C6 H6 120.2
C6 C7 C8 121.0(5)
C6 C7 H7 119.5
C8 C7 H7 119.5
C7 C8 C9 121.1(5)
C7 C8 H8 119.4
C9 C8 H8 119.4
C8 C9 C4 116.6(4)
C8 C9 C10 123.9(4)
C4 C9 C10 119.5(4)
C1 C10 C9 117.7(4)
C1 C10 C11 119.6(4)
C9 C10 C11 122.5(4)
C11 C21 H21A 109.5
C11 C21 H21B 109.5
H21A C21 H21B 109.5
C11 C21 H21C 109.5
H21A C21 H21C 109.5
H21B C21 H21C 109.5
N1 C11 C10 119.3(4)
N1 C11 C21 117.9(4)
C10 C11 C21 122.5(4)
N2 C12 O2 119.2(4)
N2 C12 C13 122.4(4)
O2 C12 C13 118.2(4)
C18 C13 C14 118.8(4)
C18 C13 C12 118.4(4)
C14 C13 C12 122.8(4)
N3 C14 C13 123.2(4)
N3 C14 C15 119.0(4)
C13 C14 C15 117.8(4)
C16 C15 C14 121.5(5)
C16 C15 H15 119.2
C14 C15 H15 119.2
C15 C16 C17 120.8(5)
C15 C16 H16 119.6
C17 C16 H16 119.6
C18 C17 C16 118.9(5)
C18 C17 H17 120.6
C16 C17 H17 120.6
C17 C18 C13 122.1(4)
C17 C18 H18 118.9
C13 C18 H18 118.9
C20 C19 O4 112.8(11)
C20 C19 H19A 109.0
O4 C19 H19A 109.0
C20 C19 H19B 109.0
O4 C19 H19B 109.0
H19A C19 H19B 107.8
C19 C20 H20A 109.5
C19 C20 H20B 109.5
H20A C20 H20B 109.5
C19 C20 H20C 109.5
H20A C20 H20C 109.5
H20B C20 H20C 109.5

loop_
_geom_bond_atom_site_label_1
_geom_bond_atom_site_label_2
_geom_bond_distance
V1 O3 1.573(4)
V1 O4 1.712(4)
V1 O1 1.810(3)
V1 O2 1.897(3)
V1 N1 2.088(3)
O1 C1 1.345(5)
O2 C12 1.335(5)
O4 C19 1.351(11)
N1 C11 1.322(5)
N1 N2 1.396(4)
N2 C12 1.308(5)
N3 C14 1.371(5)
N3 H3A 0.9500
N3 H3B 0.9500
C1 C10 1.389(6)
C1 C2 1.412(6)
C2 C3 1.354(6)
C2 H2 0.9300
C3 C4 1.413(7)
C3 H3 0.9300
C4 C5 1.408(7)
C4 C9 1.416(6)
C5 C6 1.350(8)
C5 H5 0.9300
C6 C7 1.381(8)
C6 H6 0.9300
C7 C8 1.383(6)
C7 H7 0.9300
C8 C9 1.412(6)
C8 H8 0.9300
C9 C10 1.442(6)
C10 C11 1.448(5)
C21 C11 1.506(6)
C21 H21A 0.9600
C21 H21B 0.9600
C21 H21C 0.9600
C12 C13 1.453(6)
C13 C18 1.396(6)
C13 C14 1.404(6)
C14 C15 1.410(6)
C15 C16 1.357(6)
C15 H15 0.9300
C16 C17 1.379(7)
C16 H16 0.9300
C17 C18 1.367(6)
C17 H17 0.9300
C18 H18 0.9300
C19 C20 1.281(13)
C19 H19A 0.9700
C19 H19B 0.9700
C20 H20A 0.9600
C20 H20B 0.9600
C20 H20C 0.9600

loop_
_geom_hbond_atom_site_label_D
_geom_hbond_atom_site_label_H
_geom_hbond_atom_site_label_A
_geom_hbond_distance_DH
_geom_hbond_distance_HA
_geom_hbond_distance_DA
_geom_hbond_angle_DHA
N3 H3B N2 0.95 1.93 2.730(5) 140.3
